data_4305135
loop_
_publ_author_name
'Yunjun Wu'
'Shaowu Wang'
'Xiancui Zhu'
'Gaosheng Yang'
'Yun Wei'
'Lijun Zhang'
'Hai-bin Song'

_publ_section_title
;
Synthesis, Characterization, and Catalytic Activity of Rare Earth Metal
Amides Supported by a Diamido Ligand with a CH2SiMe2 Link
;
_journal_name_full 'Inorganic Chemistry'
_journal_page_first 5503
_journal_page_last 5511
_journal_paper_doi 10.1021/ic800496d
_journal_volume 47
_journal_year 2008
_chemical_formula_sum 'C37 H68 N3 O Si3 Sm'
_chemical_formula_weight 805.56
_chemical_name_systematic
; 
 ? 
;
_space_group_IT_number 19
_symmetry_cell_setting orthorhombic
_symmetry_space_group_name_Hall 'P 2ac 2ab'
_symmetry_space_group_name_H-M 'P 21 21 21'
_atom_sites_solution_hydrogens geom
_atom_sites_solution_primary direct
_atom_sites_solution_secondary difmap
_audit_creation_method SHELXL-97
_cell_angle_alpha 90.00
_cell_angle_beta 90.00
_cell_angle_gamma 90.00
_cell_formula_units_Z 8
_cell_length_a 11.2846(14)
_cell_length_b 21.076(3)
_cell_length_c 37.567(5)
_cell_measurement_reflns_used 5220
_cell_measurement_temperature 294(2)
_cell_measurement_theta_max 20.93
_cell_measurement_theta_min 2.17
_cell_volume 8935(2)
_computing_cell_refinement 'Bruker SMART'
_computing_data_collection 'Bruker SMART'
_computing_data_reduction 'Bruker SAINT'
_computing_molecular_graphics 'Bruker SHELXTL'
_computing_publication_material 'Bruker SHELXTL'
_computing_structure_refinement 'SHELXL-97 (Sheldrick, 1997)'
_computing_structure_solution 'SHELXS-97 (Sheldrick, 1990)'
_diffrn_ambient_temperature 294(2)
_diffrn_measured_fraction_theta_full 1.000
_diffrn_measured_fraction_theta_max 1.000
_diffrn_measurement_device_type 'CCD area detector'
_diffrn_measurement_method 'phi and omega scans'
_diffrn_radiation_monochromator graphite
_diffrn_radiation_source 'fine-focus sealed tube'
_diffrn_radiation_type MoK\a
_diffrn_radiation_wavelength 0.71073
_diffrn_reflns_av_R_equivalents 0.0810
_diffrn_reflns_av_sigmaI/netI 0.0611
_diffrn_reflns_limit_h_max 13
_diffrn_reflns_limit_h_min -7
_diffrn_reflns_limit_k_max 25
_diffrn_reflns_limit_k_min -25
_diffrn_reflns_limit_l_max 44
_diffrn_reflns_limit_l_min -40
_diffrn_reflns_number 46718
_diffrn_reflns_theta_full 25.02
_diffrn_reflns_theta_max 25.02
_diffrn_reflns_theta_min 1.08
_exptl_absorpt_coefficient_mu 1.423
_exptl_absorpt_correction_T_max 1.000000
_exptl_absorpt_correction_T_min 0.830737
_exptl_absorpt_correction_type multi-scan
_exptl_absorpt_process_details SADABS
_exptl_crystal_density_diffrn 1.198
_exptl_crystal_density_meas ?
_exptl_crystal_density_method 'not measured'
_exptl_crystal_F_000 3384
_exptl_crystal_size_max 0.22
_exptl_crystal_size_mid 0.20
_exptl_crystal_size_min 0.16
_refine_diff_density_max 0.432
_refine_diff_density_min -0.686
_refine_diff_density_rms 0.097
_refine_ls_abs_structure_details 'Flack H D (1983), Acta Cryst. A39, 876-881'
_refine_ls_abs_structure_Flack 0(10)
_refine_ls_extinction_method none
_refine_ls_goodness_of_fit_ref 1.028
_refine_ls_hydrogen_treatment constr
_refine_ls_matrix_type full
_refine_ls_number_parameters 843
_refine_ls_number_reflns 8674
_refine_ls_number_restraints 72
_refine_ls_restrained_S_all 1.036
_refine_ls_R_factor_all 0.0667
_refine_ls_R_factor_gt 0.0406
_refine_ls_shift/su_max 0.001
_refine_ls_shift/su_mean 0.000
_refine_ls_structure_factor_coef Fsqd
_refine_ls_weighting_details 'calc w=1/[\s^2^(Fo^2^)+(0.0473P)^2^+0.5814P] where P=(Fo^2^+2Fc^2^)/3'
_refine_ls_weighting_scheme calc
_refine_ls_wR_factor_gt 0.0823
_refine_ls_wR_factor_ref 0.0935
_reflns_number_gt 6640
_reflns_number_total 8674
_reflns_threshold_expression >2sigma(I)
_cod_data_source_file ic800496d-file002_4.cif
_cod_data_source_block 61222e
_cod_depositor_comments
;
The following automatic conversions were performed:
'_symmetry_cell_setting' value 'Orthorhombic' changed to 'orthorhombic'
according to '/home/saulius/struct/CIF-dictionaries/cif_core.dic'
dictionary named 'cif_core.dic' version 2.4.1 from
2010-06-29.

'_exptl_absorpt_correction_type' value 'MULTI-SCAN' changed
to 'multi-scan' according to
'/home/saulius/struct/CIF-dictionaries/cif_core.dic' dictionary named
'cif_core.dic' version 2.4.1 from
2010-06-29.

'_refine_ls_hydrogen_treatment' value 'CONSTR' changed to
'constr' according to '/home/saulius/struct/CIF-dictionaries/cif_core.dic'
dictionary named 'cif_core.dic' version 2.4.1 from 2010-06-29.

Automatic conversion script
Id: cif_fix_enum 1527 2010-12-29 10:47:43Z saulius 

The following automatic conversions were performed:

'_exptl_crystal_density_meas' value 'NONE' was changed to '?' - the
value is perceived as not measured.

Automatic conversion script
Id: cif_fix_values 3008 2015-01-20 13:52:24Z robertas 
;
_cod_original_cell_volume 8934.8(19)
_cod_database_code 4305135

loop_
_symmetry_equiv_pos_as_xyz
'x, y, z'
'-x+1/2, -y, z+1/2'
'-x, y+1/2, -z+1/2'
'x+1/2, -y+1/2, -z'

loop_
_atom_site_label
_atom_site_type_symbol
_atom_site_fract_x
_atom_site_fract_y
_atom_site_fract_z
_atom_site_U_iso_or_equiv
_atom_site_adp_type
_atom_site_occupancy
_atom_site_symmetry_multiplicity
_atom_site_calc_flag
_atom_site_refinement_flags
_atom_site_disorder_assembly
_atom_site_disorder_group
Sm1 Sm 0.72289(3) 0.207398(19) 0.247728(11) 0.04359(12) Uani 1 1 d . . .
Sm2 Sm 0.44858(4) 0.48657(2) 0.005542(11) 0.04801(13) Uani 1 1 d . . .
Si1 Si 0.5354(3) 0.1169(2) 0.28788(9) 0.1049(13) Uani 1 1 d . . .
Si2 Si 0.8966(2) 0.34466(12) 0.23621(8) 0.0636(7) Uani 1 1 d . . .
Si3 Si 0.7490(3) 0.30158(14) 0.17431(7) 0.0777(9) Uani 1 1 d . . .
Si4 Si 0.2477(2) 0.43118(11) -0.04693(6) 0.0495(6) Uani 1 1 d . . .
Si5 Si 0.7054(2) 0.49968(15) 0.05339(8) 0.0774(9) Uani 1 1 d . . .
Si6 Si 0.6496(3) 0.61397(15) 0.00759(10) 0.0976(11) Uani 1 1 d . . .
O1 O 0.8283(7) 0.1246(4) 0.2178(2) 0.100(3) Uani 1 1 d . . .
O2 O 0.3115(7) 0.5550(4) 0.03610(19) 0.087(2) Uani 1 1 d . . .
N1 N 0.7531(5) 0.1816(3) 0.30403(18) 0.0482(17) Uani 1 1 d . . .
N2 N 0.5386(5) 0.1645(3) 0.2504(2) 0.0583(17) Uani 1 1 d . . .
N3 N 0.7995(6) 0.2932(3) 0.21720(18) 0.0553(18) Uani 1 1 d . . .
N4 N 0.3697(6) 0.3948(3) 0.01906(18) 0.0516(18) Uani 1 1 d . . .
N5 N 0.3588(5) 0.4871(3) -0.04841(16) 0.0460(16) Uani 1 1 d . . .
N6 N 0.6202(6) 0.5398(4) 0.02339(19) 0.064(2) Uani 1 1 d . . .
C1 C 0.8268(7) 0.1989(4) 0.3337(2) 0.050(2) Uani 1 1 d . . .
C2 C 0.7894(9) 0.2462(4) 0.3568(3) 0.065(3) Uani 1 1 d . . .
C3 C 0.8656(12) 0.2652(6) 0.3834(3) 0.084(3) Uani 1 1 d . . .
H3 H 0.8422 0.2977 0.3986 0.101 Uiso 1 1 calc R . .
C4 C 0.9710(12) 0.2390(6) 0.3881(3) 0.098(4) Uani 1 1 d . . .
H4A H 1.0199 0.2533 0.4064 0.117 Uiso 1 1 calc R . .
C5 C 1.0090(9) 0.1905(5) 0.3662(3) 0.087(4) Uani 1 1 d . . .
H5 H 1.0823 0.1716 0.3702 0.104 Uiso 1 1 calc R . .
C6 C 0.9377(9) 0.1697(5) 0.3380(3) 0.070(3) Uani 1 1 d . . .
C7 C 0.9797(10) 0.1154(6) 0.3145(4) 0.093(4) Uani 1 1 d . . .
H7 H 0.9248 0.1118 0.2944 0.112 Uiso 1 1 calc R . .
C8 C 1.1036(14) 0.1260(9) 0.2997(5) 0.186(9) Uani 1 1 d . . .
H8A H 1.1512 0.1475 0.3171 0.280 Uiso 1 1 calc R . .
H8B H 1.0987 0.1514 0.2785 0.280 Uiso 1 1 calc R . .
H8C H 1.1390 0.0858 0.2940 0.280 Uiso 1 1 calc R . .
C9 C 0.9739(17) 0.0533(6) 0.3359(5) 0.189(9) Uani 1 1 d . . .
H9A H 1.0019 0.0189 0.3214 0.284 Uiso 1 1 calc R . .
H9B H 0.8935 0.0453 0.3429 0.284 Uiso 1 1 calc R . .
H9C H 1.0227 0.0570 0.3568 0.284 Uiso 1 1 calc R . .
C10 C 0.6673(10) 0.2749(5) 0.3544(3) 0.078(3) Uani 1 1 d . . .
H10 H 0.6275 0.2557 0.3339 0.093 Uiso 1 1 calc R . .
C11 C 0.5906(13) 0.2619(8) 0.3873(4) 0.156(7) Uani 1 1 d . . .
H11A H 0.5794 0.2170 0.3900 0.234 Uiso 1 1 calc R . .
H11B H 0.5150 0.2822 0.3845 0.234 Uiso 1 1 calc R . .
H11C H 0.6294 0.2785 0.4081 0.234 Uiso 1 1 calc R . .
C12 C 0.6729(14) 0.3468(6) 0.3480(5) 0.149(6) Uani 1 1 d . . .
H12A H 0.7142 0.3668 0.3673 0.223 Uiso 1 1 calc R . .
H12B H 0.5939 0.3635 0.3465 0.223 Uiso 1 1 calc R . .
H12C H 0.7140 0.3551 0.3261 0.223 Uiso 1 1 calc R . .
C13 C 0.6746(10) 0.1253(5) 0.3104(3) 0.081(3) Uani 1 1 d . . .
H13A H 0.6582 0.1240 0.3357 0.097 Uiso 1 1 calc R . .
H13B H 0.7210 0.0878 0.3049 0.097 Uiso 1 1 calc R . .
C14 C 0.4208(16) 0.1481(9) 0.3221(5) 0.178(7) Uani 1 1 d U . .
H14A H 0.3758 0.1820 0.3117 0.267 Uiso 1 1 calc R . .
H14B H 0.4615 0.1635 0.3428 0.267 Uiso 1 1 calc R . .
H14C H 0.3683 0.1143 0.3288 0.267 Uiso 1 1 calc R . .
C15 C 0.5021(15) 0.0336(7) 0.2855(5) 0.176(7) Uani 1 1 d U . .
H15A H 0.4230 0.0279 0.2767 0.264 Uiso 1 1 calc R . .
H15B H 0.5082 0.0153 0.3089 0.264 Uiso 1 1 calc R . .
H15C H 0.5572 0.0131 0.2698 0.264 Uiso 1 1 calc R . .
C16 C 0.4346(8) 0.1829(5) 0.2314(2) 0.061(3) Uani 1 1 d . . .
C17 C 0.3860(8) 0.1450(5) 0.2040(3) 0.066(3) Uani 1 1 d . . .
C18 C 0.2901(9) 0.1664(6) 0.1852(3) 0.082(3) Uani 1 1 d . . .
H18 H 0.2587 0.1410 0.1673 0.098 Uiso 1 1 calc R . .
C19 C 0.2389(11) 0.2246(7) 0.1920(4) 0.107(4) Uani 1 1 d . . .
H19 H 0.1748 0.2391 0.1788 0.129 Uiso 1 1 calc R . .
C20 C 0.2857(10) 0.2601(6) 0.2190(3) 0.093(4) Uani 1 1 d . . .
H20 H 0.2492 0.2986 0.2240 0.112 Uiso 1 1 calc R . .
C21 C 0.3809(8) 0.2437(5) 0.2390(3) 0.072(3) Uani 1 1 d . . .
C22 C 0.4278(9) 0.2855(6) 0.2676(3) 0.095(4) Uani 1 1 d . . .
H22 H 0.4860 0.2612 0.2813 0.115 Uiso 1 1 calc R . .
C23 C 0.3280(12) 0.3080(9) 0.2937(4) 0.169(8) Uani 1 1 d . . .
H23A H 0.3605 0.3377 0.3105 0.253 Uiso 1 1 calc R . .
H23B H 0.2966 0.2721 0.3063 0.253 Uiso 1 1 calc R . .
H23C H 0.2657 0.3281 0.2804 0.253 Uiso 1 1 calc R . .
C24 C 0.4893(12) 0.3413(7) 0.2518(5) 0.145(6) Uani 1 1 d . . .
H24A H 0.5491 0.3270 0.2355 0.218 Uiso 1 1 calc R . .
H24B H 0.5254 0.3658 0.2705 0.218 Uiso 1 1 calc R . .
H24C H 0.4328 0.3672 0.2394 0.218 Uiso 1 1 calc R . .
C25 C 0.4389(9) 0.0825(4) 0.1934(3) 0.068(3) Uani 1 1 d . . .
H25 H 0.5086 0.0752 0.2084 0.082 Uiso 1 1 calc R . .
C26 C 0.3540(11) 0.0281(6) 0.1992(4) 0.115(4) Uani 1 1 d . . .
H26A H 0.2899 0.0310 0.1825 0.172 Uiso 1 1 calc R . .
H26B H 0.3230 0.0300 0.2230 0.172 Uiso 1 1 calc R . .
H26C H 0.3950 -0.0114 0.1959 0.172 Uiso 1 1 calc R . .
C27 C 0.4791(13) 0.0797(6) 0.1543(3) 0.116(5) Uani 1 1 d . . .
H27A H 0.4989 0.0368 0.1482 0.174 Uiso 1 1 calc R . .
H27B H 0.5473 0.1063 0.1511 0.174 Uiso 1 1 calc R . .
H27C H 0.4160 0.0943 0.1392 0.174 Uiso 1 1 calc R . .
C28 C 0.9735(11) 0.3052(6) 0.2747(3) 0.104(4) Uani 1 1 d . . .
H28A H 0.9170 0.2965 0.2932 0.157 Uiso 1 1 calc R . .
H28B H 1.0342 0.3327 0.2837 0.157 Uiso 1 1 calc R . .
H28C H 1.0087 0.2661 0.2668 0.157 Uiso 1 1 calc R . .
C29 C 0.8249(11) 0.4179(5) 0.2534(4) 0.135(5) Uani 1 1 d . . .
H29A H 0.7971 0.4430 0.2337 0.203 Uiso 1 1 calc R . .
H29B H 0.8813 0.4420 0.2669 0.203 Uiso 1 1 calc R . .
H29C H 0.7591 0.4066 0.2683 0.203 Uiso 1 1 calc R . .
C30 C 1.0183(10) 0.3727(5) 0.2058(3) 0.097(4) Uani 1 1 d . . .
H30A H 1.0579 0.3367 0.1956 0.145 Uiso 1 1 calc R . .
H30B H 1.0742 0.3975 0.2192 0.145 Uiso 1 1 calc R . .
H30C H 0.9850 0.3983 0.1872 0.145 Uiso 1 1 calc R . .
C31 C 0.8613(13) 0.2898(7) 0.1395(3) 0.132(5) Uani 1 1 d . . .
H31A H 0.9194 0.3230 0.1409 0.198 Uiso 1 1 calc R . .
H31B H 0.8239 0.2908 0.1165 0.198 Uiso 1 1 calc R . .
H31C H 0.8992 0.2495 0.1429 0.198 Uiso 1 1 calc R . .
C32 C 0.6830(17) 0.3808(7) 0.1644(4) 0.168(8) Uani 1 1 d . . .
H32A H 0.6281 0.3920 0.1829 0.251 Uiso 1 1 calc R . .
H32B H 0.6421 0.3792 0.1420 0.251 Uiso 1 1 calc R . .
H32C H 0.7448 0.4121 0.1632 0.251 Uiso 1 1 calc R . .
C33 C 0.6330(12) 0.2391(7) 0.1662(3) 0.120(5) Uani 1 1 d . . .
H33A H 0.6637 0.1983 0.1729 0.181 Uiso 1 1 calc R . .
H33B H 0.6121 0.2387 0.1415 0.181 Uiso 1 1 calc R . .
H33C H 0.5639 0.2485 0.1802 0.181 Uiso 1 1 calc R . .
C34 C 0.9417(16) 0.1304(8) 0.2014(6) 0.194(10) Uani 1 1 d . . .
H34A H 0.9945 0.1562 0.2158 0.233 Uiso 1 1 calc R . .
H34B H 0.9350 0.1493 0.1780 0.233 Uiso 1 1 calc R . .
C35 C 0.9842(19) 0.0653(10) 0.1992(6) 0.196(9) Uani 1 1 d U . .
H35A H 1.0281 0.0589 0.1773 0.235 Uiso 1 1 calc R . .
H35B H 1.0358 0.0557 0.2191 0.235 Uiso 1 1 calc R . .
C36 C 0.887(2) 0.0277(11) 0.1999(7) 0.223(10) Uani 1 1 d U . .
H36A H 0.9028 -0.0104 0.2135 0.268 Uiso 1 1 calc R . .
H36B H 0.8650 0.0154 0.1759 0.268 Uiso 1 1 calc R . .
C37 C 0.7956(19) 0.0607(10) 0.2153(6) 0.201(8) Uani 1 1 d U . .
H37A H 0.7792 0.0438 0.2388 0.241 Uiso 1 1 calc R . .
H37B H 0.7245 0.0567 0.2010 0.241 Uiso 1 1 calc R . .
C38 C 0.3797(8) 0.3396(5) 0.0414(3) 0.061(3) Uani 1 1 d . . .
C39 C 0.4304(9) 0.2838(4) 0.0272(3) 0.075(3) Uani 1 1 d . . .
C40 C 0.4429(13) 0.2323(6) 0.0488(4) 0.107(4) Uani 1 1 d . . .
H40 H 0.4765 0.1954 0.0398 0.128 Uiso 1 1 calc R . .
C41 C 0.4075(14) 0.2340(7) 0.0830(5) 0.134(7) Uani 1 1 d . . .
H41 H 0.4193 0.1986 0.0974 0.161 Uiso 1 1 calc R . .
C42 C 0.3544(13) 0.2869(8) 0.0970(4) 0.117(5) Uani 1 1 d . . .
H42 H 0.3269 0.2863 0.1203 0.141 Uiso 1 1 calc R . .
C43 C 0.3415(10) 0.3410(5) 0.0767(3) 0.075(3) Uani 1 1 d . . .
C44 C 0.2803(12) 0.4010(6) 0.0923(3) 0.092(4) Uani 1 1 d . . .
H44 H 0.2856 0.4349 0.0745 0.111 Uiso 1 1 calc R . .
C45 C 0.3389(15) 0.4247(8) 0.1267(3) 0.156(7) Uani 1 1 d . . .
H45A H 0.2993 0.4063 0.1469 0.233 Uiso 1 1 calc R . .
H45B H 0.3331 0.4701 0.1279 0.233 Uiso 1 1 calc R . .
H45C H 0.4208 0.4124 0.1269 0.233 Uiso 1 1 calc R . .
C46 C 0.1495(13) 0.3875(8) 0.0992(4) 0.145(6) Uani 1 1 d . . .
H46A H 0.1177 0.3631 0.0798 0.218 Uiso 1 1 calc R . .
H46B H 0.1072 0.4268 0.1011 0.218 Uiso 1 1 calc R . .
H46C H 0.1413 0.3640 0.1209 0.218 Uiso 1 1 calc R . .
C47 C 0.4745(10) 0.2791(5) -0.0106(3) 0.091(4) Uani 1 1 d . . .
H47 H 0.4493 0.3179 -0.0227 0.109 Uiso 1 1 calc R . .
C48 C 0.4210(12) 0.2232(6) -0.0314(4) 0.126(5) Uani 1 1 d . . .
H48A H 0.4496 0.1840 -0.0216 0.189 Uiso 1 1 calc R . .
H48B H 0.4438 0.2262 -0.0559 0.189 Uiso 1 1 calc R . .
H48C H 0.3362 0.2245 -0.0296 0.189 Uiso 1 1 calc R . .
C49 C 0.6102(12) 0.2776(7) -0.0122(5) 0.166(7) Uani 1 1 d . . .
H49A H 0.6394 0.2450 0.0033 0.248 Uiso 1 1 calc R . .
H49B H 0.6411 0.3179 -0.0047 0.248 Uiso 1 1 calc R . .
H49C H 0.6352 0.2691 -0.0361 0.248 Uiso 1 1 calc R . .
C50 C 0.2568(7) 0.3949(4) -0.0002(2) 0.057(2) Uani 1 1 d . . .
H50A H 0.1995 0.4169 0.0146 0.068 Uiso 1 1 calc R . .
H50B H 0.2306 0.3512 -0.0020 0.068 Uiso 1 1 calc R . .
C51 C 0.0889(8) 0.4583(5) -0.0505(3) 0.072(3) Uani 1 1 d . . .
H51A H 0.0767 0.4943 -0.0354 0.108 Uiso 1 1 calc R . .
H51B H 0.0371 0.4245 -0.0433 0.108 Uiso 1 1 calc R . .
H51C H 0.0720 0.4697 -0.0747 0.108 Uiso 1 1 calc R . .
C52 C 0.2662(11) 0.3689(5) -0.0815(3) 0.083(3) Uani 1 1 d . . .
H52A H 0.2774 0.3885 -0.1043 0.124 Uiso 1 1 calc R . .
H52B H 0.1967 0.3426 -0.0821 0.124 Uiso 1 1 calc R . .
H52C H 0.3340 0.3433 -0.0758 0.124 Uiso 1 1 calc R . .
C53 C 0.4138(8) 0.5120(4) -0.0783(2) 0.056(2) Uani 1 1 d . . .
C54 C 0.5256(9) 0.4908(5) -0.0897(2) 0.071(3) Uani 1 1 d . . .
C55 C 0.5876(12) 0.5203(7) -0.1163(3) 0.098(4) Uani 1 1 d . . .
H55 H 0.6630 0.5060 -0.1222 0.117 Uiso 1 1 calc R . .
C56 C 0.5418(17) 0.5687(8) -0.1334(4) 0.133(7) Uani 1 1 d . . .
H56 H 0.5848 0.5874 -0.1517 0.160 Uiso 1 1 calc R . .
C57 C 0.4285(16) 0.5933(6) -0.1246(3) 0.108(5) Uani 1 1 d . . .
H57 H 0.3970 0.6273 -0.1372 0.129 Uiso 1 1 calc R . .
C58 C 0.3648(10) 0.5653(5) -0.0967(2) 0.067(3) Uani 1 1 d . . .
C59 C 0.2419(12) 0.5900(5) -0.0881(3) 0.093(4) Uani 1 1 d . . .
H59 H 0.2148 0.5676 -0.0667 0.111 Uiso 1 1 calc R . .
C60 C 0.1542(14) 0.5761(7) -0.1171(4) 0.143(6) Uani 1 1 d . . .
H60A H 0.0752 0.5794 -0.1077 0.215 Uiso 1 1 calc R . .
H60B H 0.1669 0.5339 -0.1259 0.215 Uiso 1 1 calc R . .
H60C H 0.1643 0.6061 -0.1361 0.215 Uiso 1 1 calc R . .
C61 C 0.2410(12) 0.6616(4) -0.0794(4) 0.134(6) Uani 1 1 d . . .
H61A H 0.2812 0.6844 -0.0979 0.201 Uiso 1 1 calc R . .
H61B H 0.2807 0.6687 -0.0571 0.201 Uiso 1 1 calc R . .
H61C H 0.1606 0.6762 -0.0777 0.201 Uiso 1 1 calc R . .
C62 C 0.5829(10) 0.4314(6) -0.0733(3) 0.083(3) Uani 1 1 d . . .
H62 H 0.5308 0.4166 -0.0542 0.099 Uiso 1 1 calc R . .
C63 C 0.7071(12) 0.4434(8) -0.0569(3) 0.140(6) Uani 1 1 d . . .
H63A H 0.7644 0.4480 -0.0756 0.211 Uiso 1 1 calc R . .
H63B H 0.7285 0.4081 -0.0421 0.211 Uiso 1 1 calc R . .
H63C H 0.7052 0.4814 -0.0429 0.211 Uiso 1 1 calc R . .
C64 C 0.5954(12) 0.3764(6) -0.1008(3) 0.116(5) Uani 1 1 d . . .
H64A H 0.5231 0.3723 -0.1141 0.174 Uiso 1 1 calc R . .
H64B H 0.6111 0.3374 -0.0884 0.174 Uiso 1 1 calc R . .
H64C H 0.6596 0.3854 -0.1167 0.174 Uiso 1 1 calc R . .
C65 C 0.6465(11) 0.4194(6) 0.0564(3) 0.106(4) Uani 1 1 d . . .
H65A H 0.5758 0.4196 0.0706 0.159 Uiso 1 1 calc R . .
H65B H 0.7044 0.3921 0.0672 0.159 Uiso 1 1 calc R . .
H65C H 0.6282 0.4040 0.0330 0.159 Uiso 1 1 calc R . .
C66 C 0.8616(11) 0.4902(9) 0.0397(5) 0.183(9) Uani 1 1 d . . .
H66A H 0.8820 0.4460 0.0397 0.275 Uiso 1 1 calc R . .
H66B H 0.9120 0.5125 0.0560 0.275 Uiso 1 1 calc R . .
H66C H 0.8720 0.5072 0.0162 0.275 Uiso 1 1 calc R . .
C67 C 0.7032(18) 0.5354(7) 0.0982(3) 0.174(8) Uani 1 1 d . . .
H67A H 0.7436 0.5755 0.0976 0.260 Uiso 1 1 calc R . .
H67B H 0.7423 0.5076 0.1146 0.260 Uiso 1 1 calc R . .
H67C H 0.6226 0.5418 0.1055 0.260 Uiso 1 1 calc R . .
C68 C 0.7826(15) 0.6181(8) -0.0222(5) 0.184(8) Uani 1 1 d . . .
H68A H 0.8484 0.5976 -0.0108 0.276 Uiso 1 1 calc R . .
H68B H 0.8020 0.6617 -0.0267 0.276 Uiso 1 1 calc R . .
H68C H 0.7655 0.5971 -0.0443 0.276 Uiso 1 1 calc R . .
C69 C 0.6746(16) 0.6732(7) 0.0422(4) 0.167(7) Uani 1 1 d U . .
H69A H 0.6076 0.6743 0.0580 0.251 Uiso 1 1 calc R . .
H69B H 0.6847 0.7142 0.0315 0.251 Uiso 1 1 calc R . .
H69C H 0.7445 0.6624 0.0555 0.251 Uiso 1 1 calc R . .
C70 C 0.5210(13) 0.6417(6) -0.0196(4) 0.140(6) Uani 1 1 d . . .
H70A H 0.4953 0.6081 -0.0350 0.211 Uiso 1 1 calc R . .
H70B H 0.5445 0.6776 -0.0336 0.211 Uiso 1 1 calc R . .
H70C H 0.4572 0.6537 -0.0041 0.211 Uiso 1 1 calc R . .
C71 C 0.3312(13) 0.5825(8) 0.0691(4) 0.138(6) Uani 1 1 d . . .
H71A H 0.3885 0.6167 0.0676 0.166 Uiso 1 1 calc R . .
H71B H 0.3584 0.5514 0.0863 0.166 Uiso 1 1 calc R . .
C72 C 0.218(2) 0.6053(12) 0.0778(6) 0.229(10) Uani 1 1 d U . .
H72A H 0.2265 0.6423 0.0929 0.274 Uiso 1 1 calc R . .
H72B H 0.1760 0.5730 0.0911 0.274 Uiso 1 1 calc R . .
C73 C 0.1519(18) 0.6218(9) 0.0471(5) 0.180(7) Uani 1 1 d U . .
H73A H 0.1749 0.6627 0.0375 0.216 Uiso 1 1 calc R . .
H73B H 0.0673 0.6211 0.0516 0.216 Uiso 1 1 calc R . .
C74 C 0.1909(14) 0.5680(9) 0.0239(4) 0.178(9) Uani 1 1 d . . .
H74A H 0.1403 0.5312 0.0272 0.213 Uiso 1 1 calc R . .
H74B H 0.1901 0.5801 -0.0010 0.213 Uiso 1 1 calc R . .

loop_
_atom_site_aniso_label
_atom_site_aniso_U_11
_atom_site_aniso_U_22
_atom_site_aniso_U_33
_atom_site_aniso_U_23
_atom_site_aniso_U_13
_atom_site_aniso_U_12
Sm1 0.04113(19) 0.0448(2) 0.0449(2) 0.0004(2) 0.0001(2) -0.00455(19)
Sm2 0.0520(2) 0.0478(2) 0.0442(2) -0.0006(2) -0.0012(2) -0.0063(2)
Si1 0.091(2) 0.137(3) 0.087(2) 0.048(2) -0.032(2) -0.064(2)
Si2 0.0640(16) 0.0502(15) 0.0766(19) -0.0039(14) 0.0156(13) -0.0120(12)
Si3 0.099(3) 0.079(2) 0.0559(17) 0.0133(15) 0.0067(15) -0.0189(18)
Si4 0.0521(17) 0.0473(13) 0.0492(14) -0.0008(11) -0.0037(11) -0.0010(11)
Si5 0.0648(17) 0.096(2) 0.0716(18) 0.0030(17) -0.0166(14) -0.0178(17)
Si6 0.117(3) 0.081(2) 0.095(3) 0.006(2) -0.016(2) -0.043(2)
O1 0.096(6) 0.074(5) 0.131(7) -0.033(5) 0.014(5) 0.015(4)
O2 0.102(6) 0.086(5) 0.073(5) -0.036(4) -0.003(4) 0.009(4)
N1 0.035(4) 0.052(4) 0.058(4) 0.004(3) -0.006(3) 0.002(3)
N2 0.043(4) 0.072(4) 0.060(4) 0.003(4) -0.009(4) -0.017(3)
N3 0.060(5) 0.048(4) 0.058(4) 0.004(4) 0.011(3) 0.002(4)
N4 0.051(4) 0.049(4) 0.055(4) 0.007(4) -0.007(3) -0.001(3)
N5 0.052(4) 0.043(4) 0.043(4) 0.002(3) 0.006(3) -0.004(3)
N6 0.063(5) 0.077(5) 0.053(5) -0.006(4) 0.001(4) -0.018(4)
C1 0.056(5) 0.047(5) 0.048(5) 0.008(4) -0.012(4) -0.006(4)
C2 0.074(7) 0.062(6) 0.060(6) 0.011(5) -0.004(5) -0.014(5)
C3 0.098(9) 0.090(9) 0.064(7) -0.004(6) -0.015(7) -0.027(7)
C4 0.106(11) 0.106(10) 0.080(8) -0.002(7) -0.031(8) -0.055(9)
C5 0.072(7) 0.089(9) 0.099(9) 0.025(7) -0.043(7) -0.006(6)
C6 0.070(7) 0.061(6) 0.080(7) 0.011(5) -0.023(6) -0.014(6)
C7 0.062(8) 0.094(9) 0.125(11) -0.011(8) -0.029(7) 0.011(6)
C8 0.094(12) 0.24(2) 0.22(2) -0.075(18) 0.015(12) 0.019(13)
C9 0.24(2) 0.075(10) 0.25(2) 0.017(11) -0.083(18) 0.043(12)
C10 0.084(8) 0.073(8) 0.077(8) -0.010(6) 0.006(6) 0.004(6)
C11 0.138(13) 0.213(19) 0.116(12) 0.024(12) 0.052(10) 0.041(12)
C12 0.120(13) 0.115(12) 0.211(18) 0.029(12) -0.007(12) 0.017(10)
C13 0.102(8) 0.068(7) 0.071(7) 0.020(6) -0.017(6) 0.002(6)
C14 0.156(10) 0.214(11) 0.163(10) 0.035(9) 0.021(8) -0.022(9)
C15 0.192(11) 0.159(10) 0.178(10) 0.049(8) -0.035(8) -0.040(8)
C16 0.044(5) 0.084(7) 0.056(6) 0.004(5) -0.002(4) -0.030(5)
C17 0.054(6) 0.085(8) 0.060(6) 0.004(6) -0.010(5) -0.024(5)
C18 0.063(7) 0.102(9) 0.081(7) -0.022(7) -0.027(6) -0.013(6)
C19 0.077(8) 0.122(11) 0.123(11) -0.021(9) -0.037(8) 0.014(8)
C20 0.066(7) 0.092(8) 0.121(10) -0.025(8) -0.017(7) 0.014(7)
C21 0.049(5) 0.100(8) 0.066(7) -0.021(6) -0.004(5) -0.003(5)
C22 0.060(7) 0.115(10) 0.111(9) -0.046(8) -0.004(6) -0.002(7)
C23 0.101(10) 0.28(2) 0.122(12) -0.117(14) 0.017(9) -0.006(13)
C24 0.116(11) 0.130(12) 0.190(16) -0.077(13) 0.001(12) -0.016(9)
C25 0.061(6) 0.063(6) 0.081(7) -0.001(5) -0.022(6) -0.019(5)
C26 0.118(10) 0.089(9) 0.138(12) -0.001(8) -0.020(9) -0.034(8)
C27 0.150(13) 0.095(9) 0.102(10) -0.018(8) 0.022(9) 0.000(9)
C28 0.118(10) 0.113(10) 0.082(8) 0.020(7) -0.013(7) -0.028(9)
C29 0.114(9) 0.089(8) 0.204(16) -0.064(10) 0.013(11) -0.009(7)
C30 0.082(8) 0.100(9) 0.109(9) 0.012(7) 0.012(7) -0.024(7)
C31 0.157(13) 0.166(13) 0.072(8) -0.030(9) 0.039(8) -0.053(12)
C32 0.24(2) 0.137(13) 0.124(13) 0.069(11) -0.006(13) 0.050(14)
C33 0.120(11) 0.184(14) 0.056(7) 0.002(8) -0.023(7) -0.055(10)
C34 0.170(17) 0.131(14) 0.28(2) 0.010(14) 0.147(18) 0.059(13)
C35 0.186(10) 0.192(10) 0.210(10) -0.010(7) 0.012(7) 0.018(7)
C36 0.218(12) 0.213(12) 0.239(12) -0.021(7) 0.010(7) 0.005(7)
C37 0.183(11) 0.188(11) 0.231(12) -0.032(9) 0.020(9) 0.005(9)
C38 0.057(6) 0.066(7) 0.060(6) 0.019(5) -0.013(5) -0.012(5)
C39 0.078(7) 0.044(6) 0.102(8) 0.014(6) -0.030(6) 0.009(5)
C40 0.138(11) 0.072(8) 0.112(10) 0.026(8) -0.035(10) 0.005(8)
C41 0.153(15) 0.103(11) 0.145(15) 0.079(12) -0.073(12) -0.021(10)
C42 0.128(12) 0.128(12) 0.097(10) 0.062(10) -0.027(9) -0.034(11)
C43 0.078(7) 0.077(8) 0.071(7) 0.036(6) -0.010(6) -0.019(6)
C44 0.099(9) 0.126(11) 0.052(6) 0.017(7) 0.010(7) -0.014(9)
C45 0.178(16) 0.203(17) 0.086(11) -0.029(11) -0.019(10) -0.011(14)
C46 0.124(13) 0.190(17) 0.121(13) -0.017(12) 0.031(10) -0.039(12)
C47 0.088(8) 0.069(7) 0.116(10) 0.007(7) 0.012(7) 0.032(6)
C48 0.136(12) 0.100(10) 0.143(12) -0.030(9) 0.020(10) -0.006(9)
C49 0.124(12) 0.157(14) 0.22(2) -0.019(14) 0.009(12) 0.063(11)
C50 0.050(5) 0.057(5) 0.063(6) 0.017(5) -0.001(4) -0.004(4)
C51 0.058(6) 0.080(7) 0.079(7) 0.016(6) -0.014(5) 0.002(5)
C52 0.097(8) 0.072(7) 0.078(7) -0.018(6) -0.008(6) -0.019(7)
C53 0.075(6) 0.049(5) 0.044(5) 0.005(5) -0.007(4) -0.011(5)
C54 0.085(7) 0.084(7) 0.045(5) -0.017(5) 0.012(5) -0.017(7)
C55 0.102(9) 0.119(11) 0.073(8) 0.003(8) 0.027(7) -0.036(9)
C56 0.176(17) 0.146(15) 0.078(10) -0.015(10) 0.036(11) -0.088(14)
C57 0.185(16) 0.061(8) 0.077(9) 0.020(6) -0.008(9) -0.037(9)
C58 0.101(9) 0.053(6) 0.045(6) 0.011(5) -0.009(5) -0.026(6)
C59 0.117(11) 0.070(7) 0.091(8) 0.012(6) -0.039(8) -0.023(7)
C60 0.166(15) 0.127(12) 0.136(13) 0.029(10) -0.080(11) -0.033(11)
C61 0.117(12) 0.046(6) 0.237(17) -0.007(8) -0.043(12) 0.009(7)
C62 0.074(8) 0.107(9) 0.068(7) -0.019(7) 0.016(6) 0.004(7)
C63 0.108(11) 0.219(17) 0.094(10) -0.031(11) 0.006(9) -0.005(12)
C64 0.124(11) 0.118(10) 0.106(10) -0.040(9) 0.027(8) 0.016(9)
C65 0.095(9) 0.112(10) 0.110(10) 0.028(8) -0.035(8) 0.000(8)
C66 0.064(8) 0.28(2) 0.207(17) 0.083(18) -0.006(9) -0.001(13)
C67 0.29(2) 0.145(13) 0.083(10) -0.034(9) -0.092(12) 0.007(15)
C68 0.170(15) 0.184(16) 0.199(18) 0.078(14) 0.062(14) -0.040(14)
C69 0.197(11) 0.140(9) 0.164(10) -0.019(8) -0.031(8) -0.022(8)
C70 0.178(15) 0.089(9) 0.154(13) 0.051(9) -0.055(11) -0.042(10)
C71 0.109(11) 0.192(16) 0.114(12) -0.072(12) -0.013(9) 0.031(11)
C72 0.228(12) 0.237(12) 0.221(12) -0.015(7) 0.003(7) 0.018(7)
C73 0.173(9) 0.188(9) 0.178(9) -0.013(7) -0.005(7) 0.025(7)
C74 0.126(14) 0.25(2) 0.157(15) -0.119(15) -0.037(11) 0.100(14)

loop_
_atom_type_symbol
_atom_type_description
_atom_type_scat_dispersion_real
_atom_type_scat_dispersion_imag
_atom_type_scat_source
C C 0.0033 0.0000 'International Tables Vol C Tables 4.2.6.8 and 6.1.1.4'
H H 0.0000 0.0000 'International Tables Vol C Tables 4.2.6.8 and 6.1.1.4'
N N 0.0061 0.0000 'International Tables Vol C Tables 4.2.6.8 and 6.1.1.4'
O O 0.0106 0.0000 'International Tables Vol C Tables 4.2.6.8 and 6.1.1.4'
Si Si 0.0817 0.0000 'International Tables Vol C Tables 4.2.6.8 and 6.1.1.4'
Sm Sm -0.1638 0.0000 'International Tables Vol C Tables 4.2.6.8 and 6.1.1.4'

loop_
_geom_angle_atom_site_label_1
_geom_angle_atom_site_label_2
_geom_angle_atom_site_label_3
_geom_angle
_geom_angle_site_symmetry_1
_geom_angle_site_symmetry_3
_geom_angle_publ_flag
N1 Sm1 N2 90.0(2) . . ?
N1 Sm1 N3 127.6(2) . . ?
N2 Sm1 N3 132.6(2) . . ?
N1 Sm1 O1 101.1(3) . . ?
N2 Sm1 O1 100.7(3) . . ?
N3 Sm1 O1 98.7(3) . . ?
N1 Sm1 Si3 154.64(17) . . ?
N2 Sm1 Si3 110.32(19) . . ?
N3 Sm1 Si3 27.18(18) . . ?
O1 Sm1 Si3 90.1(2) . . ?
N4 Sm2 N5 91.7(2) . . ?
N4 Sm2 N6 134.0(3) . . ?
N5 Sm2 N6 128.7(2) . . ?
N4 Sm2 O2 99.1(3) . . ?
N5 Sm2 O2 97.8(2) . . ?
N6 Sm2 O2 96.2(3) . . ?
N4 Sm2 Si4 62.34(18) . . ?
N5 Sm2 Si4 30.68(16) . . ?
N6 Sm2 Si4 158.82(18) . . ?
O2 Sm2 Si4 93.25(18) . . ?
N4 Sm2 Si5 107.09(18) . . ?
N5 Sm2 Si5 148.03(16) . . ?
N6 Sm2 Si5 26.9(2) . . ?
O2 Sm2 Si5 104.22(18) . . ?
Si4 Sm2 Si5 161.15(7) . . ?
N2 Si1 C13 107.9(4) . . ?
N2 Si1 C15 122.1(6) . . ?
C13 Si1 C15 107.6(7) . . ?
N2 Si1 C14 110.9(6) . . ?
C13 Si1 C14 103.8(7) . . ?
C15 Si1 C14 103.0(8) . . ?
N3 Si2 C29 113.3(5) . . ?
N3 Si2 C30 114.6(5) . . ?
C29 Si2 C30 105.5(6) . . ?
N3 Si2 C28 109.7(5) . . ?
C29 Si2 C28 107.6(6) . . ?
C30 Si2 C28 105.6(5) . . ?
N3 Si3 C31 115.1(5) . . ?
N3 Si3 C32 114.3(6) . . ?
C31 Si3 C32 104.7(7) . . ?
N3 Si3 C33 108.0(4) . . ?
C31 Si3 C33 105.7(6) . . ?
C32 Si3 C33 108.5(7) . . ?
N3 Si3 Sm1 37.9(2) . . ?
C31 Si3 Sm1 123.8(5) . . ?
C32 Si3 Sm1 130.3(5) . . ?
C33 Si3 Sm1 70.3(4) . . ?
N5 Si4 C52 112.3(4) . . ?
N5 Si4 C51 118.9(4) . . ?
C52 Si4 C51 105.7(5) . . ?
N5 Si4 C50 105.2(3) . . ?
C52 Si4 C50 110.6(4) . . ?
C51 Si4 C50 103.7(4) . . ?
N5 Si4 Sm2 42.2(2) . . ?
C52 Si4 Sm2 127.2(4) . . ?
C51 Si4 Sm2 127.1(3) . . ?
C50 Si4 Sm2 63.0(2) . . ?
N6 Si5 C65 107.3(4) . . ?
N6 Si5 C67 113.1(6) . . ?
C65 Si5 C67 108.5(7) . . ?
N6 Si5 C66 114.0(6) . . ?
C65 Si5 C66 105.4(8) . . ?
C67 Si5 C66 108.2(8) . . ?
N6 Si5 Sm2 38.4(2) . . ?
C65 Si5 Sm2 69.4(4) . . ?
C67 Si5 Sm2 120.1(6) . . ?
C66 Si5 Sm2 130.8(6) . . ?
N6 Si6 C69 114.1(6) . . ?
N6 Si6 C70 109.1(5) . . ?
C69 Si6 C70 107.2(7) . . ?
N6 Si6 C68 114.0(6) . . ?
C69 Si6 C68 105.7(8) . . ?
C70 Si6 C68 106.4(7) . . ?
C37 O1 C34 106.9(12) . . ?
C37 O1 Sm1 127.1(11) . . ?
C34 O1 Sm1 125.9(9) . . ?
C71 O2 C74 110.6(9) . . ?
C71 O2 Sm2 125.0(8) . . ?
C74 O2 Sm2 124.1(7) . . ?
C1 N1 C13 114.7(7) . . ?
C1 N1 Sm1 140.3(5) . . ?
C13 N1 Sm1 104.8(5) . . ?
C16 N2 Si1 123.3(5) . . ?
C16 N2 Sm1 128.4(5) . . ?
Si1 N2 Sm1 106.7(3) . . ?
Si2 N3 Si3 122.8(4) . . ?
Si2 N3 Sm1 122.2(4) . . ?
Si3 N3 Sm1 115.0(4) . . ?
C38 N4 C50 110.9(6) . . ?
C38 N4 Sm2 144.9(5) . . ?
C50 N4 Sm2 103.8(5) . . ?
C53 N5 Si4 127.7(6) . . ?
C53 N5 Sm2 121.7(5) . . ?
Si4 N5 Sm2 107.1(3) . . ?
Si6 N6 Si5 125.1(4) . . ?
Si6 N6 Sm2 120.1(4) . . ?
Si5 N6 Sm2 114.7(4) . . ?
C2 C1 C6 120.8(8) . . ?
C2 C1 N1 119.4(8) . . ?
C6 C1 N1 119.7(8) . . ?
C3 C2 C1 118.3(10) . . ?
C3 C2 C10 119.9(10) . . ?
C1 C2 C10 121.8(9) . . ?
C4 C3 C2 122.4(12) . . ?
C4 C3 H3 118.8 . . ?
C2 C3 H3 118.8 . . ?
C3 C4 C5 120.6(10) . . ?
C3 C4 H4A 119.7 . . ?
C5 C4 H4A 119.7 . . ?
C4 C5 C6 120.3(10) . . ?
C4 C5 H5 119.9 . . ?
C6 C5 H5 119.9 . . ?
C5 C6 C1 117.6(10) . . ?
C5 C6 C7 119.7(10) . . ?
C1 C6 C7 122.6(9) . . ?
C6 C7 C8 112.9(12) . . ?
C6 C7 C9 108.9(12) . . ?
C8 C7 C9 110.9(13) . . ?
C6 C7 H7 108.0 . . ?
C8 C7 H7 108.0 . . ?
C9 C7 H7 108.0 . . ?
C7 C8 H8A 109.5 . . ?
C7 C8 H8B 109.5 . . ?
H8A C8 H8B 109.5 . . ?
C7 C8 H8C 109.5 . . ?
H8A C8 H8C 109.5 . . ?
H8B C8 H8C 109.5 . . ?
C7 C9 H9A 109.5 . . ?
C7 C9 H9B 109.5 . . ?
H9A C9 H9B 109.5 . . ?
C7 C9 H9C 109.5 . . ?
H9A C9 H9C 109.5 . . ?
H9B C9 H9C 109.5 . . ?
C2 C10 C11 113.3(10) . . ?
C2 C10 C12 111.6(10) . . ?
C11 C10 C12 108.9(11) . . ?
C2 C10 H10 107.6 . . ?
C11 C10 H10 107.6 . . ?
C12 C10 H10 107.6 . . ?
C10 C11 H11A 109.5 . . ?
C10 C11 H11B 109.5 . . ?
H11A C11 H11B 109.5 . . ?
C10 C11 H11C 109.5 . . ?
H11A C11 H11C 109.5 . . ?
H11B C11 H11C 109.5 . . ?
C10 C12 H12A 109.5 . . ?
C10 C12 H12B 109.5 . . ?
H12A C12 H12B 109.5 . . ?
C10 C12 H12C 109.5 . . ?
H12A C12 H12C 109.5 . . ?
H12B C12 H12C 109.5 . . ?
N1 C13 Si1 121.3(6) . . ?
N1 C13 H13A 107.0 . . ?
Si1 C13 H13A 107.0 . . ?
N1 C13 H13B 107.0 . . ?
Si1 C13 H13B 107.0 . . ?
H13A C13 H13B 106.7 . . ?
Si1 C14 H14A 109.5 . . ?
Si1 C14 H14B 109.5 . . ?
H14A C14 H14B 109.5 . . ?
Si1 C14 H14C 109.5 . . ?
H14A C14 H14C 109.5 . . ?
H14B C14 H14C 109.5 . . ?
Si1 C15 H15A 109.5 . . ?
Si1 C15 H15B 109.5 . . ?
H15A C15 H15B 109.5 . . ?
Si1 C15 H15C 109.5 . . ?
H15A C15 H15C 109.5 . . ?
H15B C15 H15C 109.5 . . ?
C17 C16 N2 122.0(9) . . ?
C17 C16 C21 118.7(9) . . ?
N2 C16 C21 119.2(8) . . ?
C18 C17 C16 119.9(10) . . ?
C18 C17 C25 117.8(9) . . ?
C16 C17 C25 122.3(9) . . ?
C17 C18 C19 121.7(10) . . ?
C17 C18 H18 119.1 . . ?
C19 C18 H18 119.1 . . ?
C20 C19 C18 117.7(11) . . ?
C20 C19 H19 121.2 . . ?
C18 C19 H19 121.2 . . ?
C21 C20 C19 125.3(11) . . ?
C21 C20 H20 117.4 . . ?
C19 C20 H20 117.4 . . ?
C20 C21 C16 116.7(10) . . ?
C20 C21 C22 122.1(11) . . ?
C16 C21 C22 121.2(9) . . ?
C21 C22 C24 110.3(11) . . ?
C21 C22 C23 112.1(9) . . ?
C24 C22 C23 110.1(12) . . ?
C21 C22 H22 108.0 . . ?
C24 C22 H22 108.0 . . ?
C23 C22 H22 108.0 . . ?
C22 C23 H23A 109.5 . . ?
C22 C23 H23B 109.5 . . ?
H23A C23 H23B 109.5 . . ?
C22 C23 H23C 109.5 . . ?
H23A C23 H23C 109.5 . . ?
H23B C23 H23C 109.5 . . ?
C22 C24 H24A 109.5 . . ?
C22 C24 H24B 109.5 . . ?
H24A C24 H24B 109.5 . . ?
C22 C24 H24C 109.5 . . ?
H24A C24 H24C 109.5 . . ?
H24B C24 H24C 109.5 . . ?
C17 C25 C26 112.1(9) . . ?
C17 C25 C27 113.9(9) . . ?
C26 C25 C27 107.2(9) . . ?
C17 C25 H25 107.8 . . ?
C26 C25 H25 107.8 . . ?
C27 C25 H25 107.8 . . ?
C25 C26 H26A 109.5 . . ?
C25 C26 H26B 109.5 . . ?
H26A C26 H26B 109.5 . . ?
C25 C26 H26C 109.5 . . ?
H26A C26 H26C 109.5 . . ?
H26B C26 H26C 109.5 . . ?
C25 C27 H27A 109.5 . . ?
C25 C27 H27B 109.5 . . ?
H27A C27 H27B 109.5 . . ?
C25 C27 H27C 109.5 . . ?
H27A C27 H27C 109.5 . . ?
H27B C27 H27C 109.5 . . ?
Si2 C28 H28A 109.5 . . ?
Si2 C28 H28B 109.5 . . ?
H28A C28 H28B 109.5 . . ?
Si2 C28 H28C 109.5 . . ?
H28A C28 H28C 109.5 . . ?
H28B C28 H28C 109.5 . . ?
Si2 C29 H29A 109.5 . . ?
Si2 C29 H29B 109.5 . . ?
H29A C29 H29B 109.5 . . ?
Si2 C29 H29C 109.5 . . ?
H29A C29 H29C 109.5 . . ?
H29B C29 H29C 109.5 . . ?
Si2 C30 H30A 109.5 . . ?
Si2 C30 H30B 109.5 . . ?
H30A C30 H30B 109.5 . . ?
Si2 C30 H30C 109.5 . . ?
H30A C30 H30C 109.5 . . ?
H30B C30 H30C 109.5 . . ?
Si3 C31 H31A 109.5 . . ?
Si3 C31 H31B 109.5 . . ?
H31A C31 H31B 109.5 . . ?
Si3 C31 H31C 109.5 . . ?
H31A C31 H31C 109.5 . . ?
H31B C31 H31C 109.5 . . ?
Si3 C32 H32A 109.5 . . ?
Si3 C32 H32B 109.5 . . ?
H32A C32 H32B 109.5 . . ?
Si3 C32 H32C 109.5 . . ?
H32A C32 H32C 109.5 . . ?
H32B C32 H32C 109.5 . . ?
Si3 C33 H33A 109.5 . . ?
Si3 C33 H33B 109.5 . . ?
H33A C33 H33B 109.5 . . ?
Si3 C33 H33C 109.5 . . ?
H33A C33 H33C 109.5 . . ?
H33B C33 H33C 109.5 . . ?
O1 C34 C35 103.9(15) . . ?
O1 C34 H34A 111.0 . . ?
C35 C34 H34A 111.0 . . ?
O1 C34 H34B 111.0 . . ?
C35 C34 H34B 111.0 . . ?
H34A C34 H34B 109.0 . . ?
C36 C35 C34 106.3(19) . . ?
C36 C35 H35A 110.5 . . ?
C34 C35 H35A 110.5 . . ?
C36 C35 H35B 110.5 . . ?
C34 C35 H35B 110.5 . . ?
H35A C35 H35B 108.7 . . ?
C35 C36 C37 109(2) . . ?
C35 C36 H36A 109.9 . . ?
C37 C36 H36A 109.9 . . ?
C35 C36 H36B 109.9 . . ?
C37 C36 H36B 109.9 . . ?
H36A C36 H36B 108.3 . . ?
C36 C37 O1 108.7(19) . . ?
C36 C37 H37A 110.0 . . ?
O1 C37 H37A 110.0 . . ?
C36 C37 H37B 110.0 . . ?
O1 C37 H37B 110.0 . . ?
H37A C37 H37B 108.3 . . ?
C43 C38 C39 120.0(9) . . ?
C43 C38 N4 120.9(9) . . ?
C39 C38 N4 119.1(8) . . ?
C40 C39 C38 118.8(11) . . ?
C40 C39 C47 118.3(11) . . ?
C38 C39 C47 122.9(9) . . ?
C41 C40 C39 121.2(14) . . ?
C41 C40 H40 119.4 . . ?
C39 C40 H40 119.4 . . ?
C40 C41 C42 121.1(13) . . ?
C40 C41 H41 119.5 . . ?
C42 C41 H41 119.5 . . ?
C41 C42 C43 120.5(14) . . ?
C41 C42 H42 119.8 . . ?
C43 C42 H42 119.8 . . ?
C42 C43 C38 118.4(12) . . ?
C42 C43 C44 120.8(12) . . ?
C38 C43 C44 120.8(9) . . ?
C46 C44 C45 109.6(11) . . ?
C46 C44 C43 110.0(12) . . ?
C45 C44 C43 113.0(12) . . ?
C46 C44 H44 108.1 . . ?
C45 C44 H44 108.1 . . ?
C43 C44 H44 108.1 . . ?
C44 C45 H45A 109.5 . . ?
C44 C45 H45B 109.5 . . ?
H45A C45 H45B 109.5 . . ?
C44 C45 H45C 109.5 . . ?
H45A C45 H45C 109.5 . . ?
H45B C45 H45C 109.5 . . ?
C44 C46 H46A 109.5 . . ?
C44 C46 H46B 109.5 . . ?
H46A C46 H46B 109.5 . . ?
C44 C46 H46C 109.5 . . ?
H46A C46 H46C 109.5 . . ?
H46B C46 H46C 109.5 . . ?
C39 C47 C49 111.6(12) . . ?
C39 C47 C48 113.6(10) . . ?
C49 C47 C48 110.9(11) . . ?
C39 C47 H47 106.8 . . ?
C49 C47 H47 106.8 . . ?
C48 C47 H47 106.8 . . ?
C47 C48 H48A 109.5 . . ?
C47 C48 H48B 109.5 . . ?
H48A C48 H48B 109.5 . . ?
C47 C48 H48C 109.5 . . ?
H48A C48 H48C 109.5 . . ?
H48B C48 H48C 109.5 . . ?
C47 C49 H49A 109.5 . . ?
C47 C49 H49B 109.5 . . ?
H49A C49 H49B 109.5 . . ?
C47 C49 H49C 109.5 . . ?
H49A C49 H49C 109.5 . . ?
H49B C49 H49C 109.5 . . ?
N4 C50 Si4 119.9(5) . . ?
N4 C50 H50A 107.3 . . ?
Si4 C50 H50A 107.3 . . ?
N4 C50 H50B 107.3 . . ?
Si4 C50 H50B 107.3 . . ?
H50A C50 H50B 106.9 . . ?
Si4 C51 H51A 109.5 . . ?
Si4 C51 H51B 109.5 . . ?
H51A C51 H51B 109.5 . . ?
Si4 C51 H51C 109.5 . . ?
H51A C51 H51C 109.5 . . ?
H51B C51 H51C 109.5 . . ?
Si4 C52 H52A 109.5 . . ?
Si4 C52 H52B 109.5 . . ?
H52A C52 H52B 109.5 . . ?
Si4 C52 H52C 109.5 . . ?
H52A C52 H52C 109.5 . . ?
H52B C52 H52C 109.5 . . ?
N5 C53 C54 122.0(8) . . ?
N5 C53 C58 121.1(9) . . ?
C54 C53 C58 116.6(9) . . ?
C55 C54 C53 122.5(11) . . ?
C55 C54 C62 116.6(11) . . ?
C53 C54 C62 120.9(9) . . ?
C56 C55 C54 120.7(14) . . ?
C56 C55 H55 119.7 . . ?
C54 C55 H55 119.7 . . ?
C55 C56 C57 121.7(14) . . ?
C55 C56 H56 119.1 . . ?
C57 C56 H56 119.1 . . ?
C58 C57 C56 118.8(13) . . ?
C58 C57 H57 120.6 . . ?
C56 C57 H57 120.6 . . ?
C57 C58 C53 119.6(12) . . ?
C57 C58 C59 119.0(11) . . ?
C53 C58 C59 121.2(9) . . ?
C60 C59 C58 112.4(11) . . ?
C60 C59 C61 109.9(11) . . ?
C58 C59 C61 112.7(10) . . ?
C60 C59 H59 107.2 . . ?
C58 C59 H59 107.2 . . ?
C61 C59 H59 107.2 . . ?
C59 C60 H60A 109.5 . . ?
C59 C60 H60B 109.5 . . ?
H60A C60 H60B 109.5 . . ?
C59 C60 H60C 109.5 . . ?
H60A C60 H60C 109.5 . . ?
H60B C60 H60C 109.5 . . ?
C59 C61 H61A 109.5 . . ?
C59 C61 H61B 109.5 . . ?
H61A C61 H61B 109.5 . . ?
C59 C61 H61C 109.5 . . ?
H61A C61 H61C 109.5 . . ?
H61B C61 H61C 109.5 . . ?
C54 C62 C63 114.1(11) . . ?
C54 C62 C64 112.3(9) . . ?
C63 C62 C64 107.6(10) . . ?
C54 C62 H62 107.5 . . ?
C63 C62 H62 107.5 . . ?
C64 C62 H62 107.5 . . ?
C62 C63 H63A 109.5 . . ?
C62 C63 H63B 109.5 . . ?
H63A C63 H63B 109.5 . . ?
C62 C63 H63C 109.5 . . ?
H63A C63 H63C 109.5 . . ?
H63B C63 H63C 109.5 . . ?
C62 C64 H64A 109.5 . . ?
C62 C64 H64B 109.5 . . ?
H64A C64 H64B 109.5 . . ?
C62 C64 H64C 109.5 . . ?
H64A C64 H64C 109.5 . . ?
H64B C64 H64C 109.5 . . ?
Si5 C65 H65A 109.5 . . ?
Si5 C65 H65B 109.5 . . ?
H65A C65 H65B 109.5 . . ?
Si5 C65 H65C 109.5 . . ?
H65A C65 H65C 109.5 . . ?
H65B C65 H65C 109.5 . . ?
Si5 C66 H66A 109.5 . . ?
Si5 C66 H66B 109.5 . . ?
H66A C66 H66B 109.5 . . ?
Si5 C66 H66C 109.5 . . ?
H66A C66 H66C 109.5 . . ?
H66B C66 H66C 109.5 . . ?
Si5 C67 H67A 109.5 . . ?
Si5 C67 H67B 109.5 . . ?
H67A C67 H67B 109.5 . . ?
Si5 C67 H67C 109.5 . . ?
H67A C67 H67C 109.5 . . ?
H67B C67 H67C 109.5 . . ?
Si6 C68 H68A 109.5 . . ?
Si6 C68 H68B 109.5 . . ?
H68A C68 H68B 109.5 . . ?
Si6 C68 H68C 109.5 . . ?
H68A C68 H68C 109.5 . . ?
H68B C68 H68C 109.5 . . ?
Si6 C69 H69A 109.5 . . ?
Si6 C69 H69B 109.5 . . ?
H69A C69 H69B 109.5 . . ?
Si6 C69 H69C 109.5 . . ?
H69A C69 H69C 109.5 . . ?
H69B C69 H69C 109.5 . . ?
Si6 C70 H70A 109.5 . . ?
Si6 C70 H70B 109.5 . . ?
H70A C70 H70B 109.5 . . ?
Si6 C70 H70C 109.5 . . ?
H70A C70 H70C 109.5 . . ?
H70B C70 H70C 109.5 . . ?
O2 C71 C72 101.8(14) . . ?
O2 C71 H71A 111.4 . . ?
C72 C71 H71A 111.4 . . ?
O2 C71 H71B 111.4 . . ?
C72 C71 H71B 111.4 . . ?
H71A C71 H71B 109.3 . . ?
C71 C72 C73 112(2) . . ?
C71 C72 H72A 109.2 . . ?
C73 C72 H72A 109.2 . . ?
C71 C72 H72B 109.2 . . ?
C73 C72 H72B 109.2 . . ?
H72A C72 H72B 107.9 . . ?
C72 C73 C74 97.5(17) . . ?
C72 C73 H73A 112.3 . . ?
C74 C73 H73A 112.3 . . ?
C72 C73 H73B 112.3 . . ?
C74 C73 H73B 112.3 . . ?
H73A C73 H73B 109.9 . . ?
O2 C74 C73 103.4(13) . . ?
O2 C74 H74A 111.1 . . ?
C73 C74 H74A 111.1 . . ?
O2 C74 H74B 111.1 . . ?
C73 C74 H74B 111.1 . . ?
H74A C74 H74B 109.0 . . ?

loop_
_geom_bond_atom_site_label_1
_geom_bond_atom_site_label_2
_geom_bond_distance
_geom_bond_site_symmetry_2
_geom_bond_publ_flag
Sm1 N1 2.210(7) . ?
Sm1 N2 2.270(6) . ?
Sm1 N3 2.309(7) . ?
Sm1 O1 2.392(7) . ?
Sm1 Si3 3.411(3) . ?
Sm2 N4 2.188(7) . ?
Sm2 N5 2.266(6) . ?
Sm2 N6 2.337(7) . ?
Sm2 O2 2.407(7) . ?
Sm2 Si4 3.223(2) . ?
Sm2 Si5 3.422(3) . ?
Si1 N2 1.728(8) . ?
Si1 C13 1.794(11) . ?
Si1 C15 1.797(15) . ?
Si1 C14 1.939(18) . ?
Si2 N3 1.700(7) . ?
Si2 C29 1.859(11) . ?
Si2 C30 1.880(10) . ?
Si2 C28 1.881(11) . ?
Si3 N3 1.719(8) . ?
Si3 C31 1.838(12) . ?
Si3 C32 1.866(13) . ?
Si3 C33 1.881(12) . ?
Si4 N5 1.721(7) . ?
Si4 C52 1.858(10) . ?
Si4 C51 1.885(9) . ?
Si4 C50 1.918(8) . ?
Si5 N6 1.706(8) . ?
Si5 C65 1.822(12) . ?
Si5 C67 1.843(12) . ?
Si5 C66 1.847(13) . ?
Si6 N6 1.704(8) . ?
Si6 C69 1.826(15) . ?
Si6 C70 1.868(14) . ?
Si6 C68 1.873(15) . ?
O1 C37 1.40(2) . ?
O1 C34 1.426(16) . ?
O2 C71 1.386(14) . ?
O2 C74 1.461(15) . ?
N1 C1 1.437(10) . ?
N1 C13 1.500(11) . ?
N2 C16 1.428(11) . ?
N4 C38 1.439(10) . ?
N4 C50 1.465(10) . ?
N5 C53 1.386(10) . ?
C1 C2 1.388(12) . ?
C1 C6 1.404(13) . ?
C2 C3 1.378(14) . ?
C2 C10 1.507(14) . ?
C3 C4 1.323(17) . ?
C3 H3 0.9300 . ?
C4 C5 1.380(16) . ?
C4 H4A 0.9300 . ?
C5 C6 1.400(13) . ?
C5 H5 0.9300 . ?
C6 C7 1.522(15) . ?
C7 C8 1.522(18) . ?
C7 C9 1.537(18) . ?
C7 H7 0.9800 . ?
C8 H8A 0.9600 . ?
C8 H8B 0.9600 . ?
C8 H8C 0.9600 . ?
C9 H9A 0.9600 . ?
C9 H9B 0.9600 . ?
C9 H9C 0.9600 . ?
C10 C11 1.534(16) . ?
C10 C12 1.537(15) . ?
C10 H10 0.9800 . ?
C11 H11A 0.9600 . ?
C11 H11B 0.9600 . ?
C11 H11C 0.9600 . ?
C12 H12A 0.9600 . ?
C12 H12B 0.9600 . ?
C12 H12C 0.9600 . ?
C13 H13A 0.9700 . ?
C13 H13B 0.9700 . ?
C14 H14A 0.9600 . ?
C14 H14B 0.9600 . ?
C14 H14C 0.9600 . ?
C15 H15A 0.9600 . ?
C15 H15B 0.9600 . ?
C15 H15C 0.9600 . ?
C16 C17 1.414(12) . ?
C16 C21 1.445(13) . ?
C17 C18 1.369(14) . ?
C17 C25 1.500(14) . ?
C18 C19 1.381(15) . ?
C18 H18 0.9300 . ?
C19 C20 1.364(15) . ?
C19 H19 0.9300 . ?
C20 C21 1.356(14) . ?
C20 H20 0.9300 . ?
C21 C22 1.486(13) . ?
C22 C24 1.489(18) . ?
C22 C23 1.569(15) . ?
C22 H22 0.9800 . ?
C23 H23A 0.9600 . ?
C23 H23B 0.9600 . ?
C23 H23C 0.9600 . ?
C24 H24A 0.9600 . ?
C24 H24B 0.9600 . ?
C24 H24C 0.9600 . ?
C25 C26 1.511(13) . ?
C25 C27 1.540(14) . ?
C25 H25 0.9800 . ?
C26 H26A 0.9600 . ?
C26 H26B 0.9600 . ?
C26 H26C 0.9600 . ?
C27 H27A 0.9600 . ?
C27 H27B 0.9600 . ?
C27 H27C 0.9600 . ?
C28 H28A 0.9600 . ?
C28 H28B 0.9600 . ?
C28 H28C 0.9600 . ?
C29 H29A 0.9600 . ?
C29 H29B 0.9600 . ?
C29 H29C 0.9600 . ?
C30 H30A 0.9600 . ?
C30 H30B 0.9600 . ?
C30 H30C 0.9600 . ?
C31 H31A 0.9600 . ?
C31 H31B 0.9600 . ?
C31 H31C 0.9600 . ?
C32 H32A 0.9600 . ?
C32 H32B 0.9600 . ?
C32 H32C 0.9600 . ?
C33 H33A 0.9600 . ?
C33 H33B 0.9600 . ?
C33 H33C 0.9600 . ?
C34 C35 1.46(2) . ?
C34 H34A 0.9700 . ?
C34 H34B 0.9700 . ?
C35 C36 1.36(3) . ?
C35 H35A 0.9700 . ?
C35 H35B 0.9700 . ?
C36 C37 1.37(2) . ?
C36 H36A 0.9700 . ?
C36 H36B 0.9700 . ?
C37 H37A 0.9700 . ?
C37 H37B 0.9700 . ?
C38 C43 1.396(14) . ?
C38 C39 1.412(13) . ?
C39 C40 1.362(14) . ?
C39 C47 1.508(15) . ?
C40 C41 1.35(2) . ?
C40 H40 0.9300 . ?
C41 C42 1.37(2) . ?
C41 H41 0.9300 . ?
C42 C43 1.379(15) . ?
C42 H42 0.9300 . ?
C43 C44 1.555(16) . ?
C44 C46 1.526(17) . ?
C44 C45 1.535(17) . ?
C44 H44 0.9800 . ?
C45 H45A 0.9600 . ?
C45 H45B 0.9600 . ?
C45 H45C 0.9600 . ?
C46 H46A 0.9600 . ?
C46 H46B 0.9600 . ?
C46 H46C 0.9600 . ?
C47 C49 1.533(16) . ?
C47 C48 1.537(16) . ?
C47 H47 0.9800 . ?
C48 H48A 0.9600 . ?
C48 H48B 0.9600 . ?
C48 H48C 0.9600 . ?
C49 H49A 0.9600 . ?
C49 H49B 0.9600 . ?
C49 H49C 0.9600 . ?
C50 H50A 0.9700 . ?
C50 H50B 0.9700 . ?
C51 H51A 0.9600 . ?
C51 H51B 0.9600 . ?
C51 H51C 0.9600 . ?
C52 H52A 0.9600 . ?
C52 H52B 0.9600 . ?
C52 H52C 0.9600 . ?
C53 C54 1.406(13) . ?
C53 C58 1.432(12) . ?
C54 C55 1.367(14) . ?
C54 C62 1.537(14) . ?
C55 C56 1.31(2) . ?
C55 H55 0.9300 . ?
C56 C57 1.42(2) . ?
C56 H56 0.9300 . ?
C57 C58 1.401(15) . ?
C57 H57 0.9300 . ?
C58 C59 1.517(17) . ?
C59 C60 1.501(15) . ?
C59 C61 1.545(14) . ?
C59 H59 0.9800 . ?
C60 H60A 0.9600 . ?
C60 H60B 0.9600 . ?
C60 H60C 0.9600 . ?
C61 H61A 0.9600 . ?
C61 H61B 0.9600 . ?
C61 H61C 0.9600 . ?
C62 C63 1.552(16) . ?
C62 C64 1.559(14) . ?
C62 H62 0.9800 . ?
C63 H63A 0.9600 . ?
C63 H63B 0.9600 . ?
C63 H63C 0.9600 . ?
C64 H64A 0.9600 . ?
C64 H64B 0.9600 . ?
C64 H64C 0.9600 . ?
C65 H65A 0.9600 . ?
C65 H65B 0.9600 . ?
C65 H65C 0.9600 . ?
C66 H66A 0.9600 . ?
C66 H66B 0.9600 . ?
C66 H66C 0.9600 . ?
C67 H67A 0.9600 . ?
C67 H67B 0.9600 . ?
C67 H67C 0.9600 . ?
C68 H68A 0.9600 . ?
C68 H68B 0.9600 . ?
C68 H68C 0.9600 . ?
C69 H69A 0.9600 . ?
C69 H69B 0.9600 . ?
C69 H69C 0.9600 . ?
C70 H70A 0.9600 . ?
C70 H70B 0.9600 . ?
C70 H70C 0.9600 . ?
C71 C72 1.40(2) . ?
C71 H71A 0.9700 . ?
C71 H71B 0.9700 . ?
C72 C73 1.42(3) . ?
C72 H72A 0.9700 . ?
C72 H72B 0.9700 . ?
C73 C74 1.50(2) . ?
C73 H73A 0.9700 . ?
C73 H73B 0.9700 . ?
C74 H74A 0.9700 . ?
C74 H74B 0.9700 . ?

loop_
_geom_torsion_atom_site_label_1
_geom_torsion_atom_site_label_2
_geom_torsion_atom_site_label_3
_geom_torsion_atom_site_label_4
_geom_torsion
_geom_torsion_site_symmetry_1
_geom_torsion_site_symmetry_2
_geom_torsion_site_symmetry_3
_geom_torsion_site_symmetry_4
_geom_torsion_publ_flag
N1 Sm1 Si3 N3 8.0(6) . . . . ?
N2 Sm1 Si3 N3 149.4(4) . . . . ?
O1 Sm1 Si3 N3 -109.1(4) . . . . ?
N1 Sm1 Si3 C31 96.2(6) . . . . ?
N2 Sm1 Si3 C31 -122.3(6) . . . . ?
N3 Sm1 Si3 C31 88.3(7) . . . . ?
O1 Sm1 Si3 C31 -20.9(6) . . . . ?
N1 Sm1 Si3 C32 -69.7(9) . . . . ?
N2 Sm1 Si3 C32 71.7(8) . . . . ?
N3 Sm1 Si3 C32 -77.7(9) . . . . ?
O1 Sm1 Si3 C32 173.2(8) . . . . ?
N1 Sm1 Si3 C33 -167.6(6) . . . . ?
N2 Sm1 Si3 C33 -26.2(5) . . . . ?
N3 Sm1 Si3 C33 -175.6(6) . . . . ?
O1 Sm1 Si3 C33 75.3(5) . . . . ?
N4 Sm2 Si4 N5 -161.6(4) . . . . ?
N6 Sm2 Si4 N5 -16.6(7) . . . . ?
O2 Sm2 Si4 N5 99.9(4) . . . . ?
Si5 Sm2 Si4 N5 -102.1(4) . . . . ?
N4 Sm2 Si4 C52 -78.9(5) . . . . ?
N5 Sm2 Si4 C52 82.7(5) . . . . ?
N6 Sm2 Si4 C52 66.1(7) . . . . ?
O2 Sm2 Si4 C52 -177.4(5) . . . . ?
Si5 Sm2 Si4 C52 -19.4(5) . . . . ?
N4 Sm2 Si4 C51 104.5(4) . . . . ?
N5 Sm2 Si4 C51 -93.9(5) . . . . ?
N6 Sm2 Si4 C51 -110.5(7) . . . . ?
O2 Sm2 Si4 C51 6.0(4) . . . . ?
Si5 Sm2 Si4 C51 164.0(4) . . . . ?
N4 Sm2 Si4 C50 17.4(4) . . . . ?
N5 Sm2 Si4 C50 179.0(4) . . . . ?
N6 Sm2 Si4 C50 162.4(6) . . . . ?
O2 Sm2 Si4 C50 -81.1(3) . . . . ?
Si5 Sm2 Si4 C50 76.9(4) . . . . ?
N4 Sm2 Si5 N6 -179.7(5) . . . . ?
N5 Sm2 Si5 N6 56.8(5) . . . . ?
O2 Sm2 Si5 N6 -75.4(5) . . . . ?
Si4 Sm2 Si5 N6 127.3(4) . . . . ?
N4 Sm2 Si5 C65 10.3(5) . . . . ?
N5 Sm2 Si5 C65 -113.2(6) . . . . ?
N6 Sm2 Si5 C65 -170.0(6) . . . . ?
O2 Sm2 Si5 C65 114.7(5) . . . . ?
Si4 Sm2 Si5 C65 -42.7(5) . . . . ?
N4 Sm2 Si5 C67 -89.8(6) . . . . ?
N5 Sm2 Si5 C67 146.8(7) . . . . ?
N6 Sm2 Si5 C67 90.0(7) . . . . ?
O2 Sm2 Si5 C67 14.6(6) . . . . ?
Si4 Sm2 Si5 C67 -142.7(6) . . . . ?
N4 Sm2 Si5 C66 103.2(8) . . . . ?
N5 Sm2 Si5 C66 -20.2(9) . . . . ?
N6 Sm2 Si5 C66 -77.0(9) . . . . ?
O2 Sm2 Si5 C66 -152.4(8) . . . . ?
Si4 Sm2 Si5 C66 50.3(9) . . . . ?
N1 Sm1 O1 C37 71.6(14) . . . . ?
N2 Sm1 O1 C37 -20.5(14) . . . . ?
N3 Sm1 O1 C37 -157.1(14) . . . . ?
Si3 Sm1 O1 C37 -131.2(14) . . . . ?
N1 Sm1 O1 C34 -103.3(13) . . . . ?
N2 Sm1 O1 C34 164.5(13) . . . . ?
N3 Sm1 O1 C34 27.9(13) . . . . ?
Si3 Sm1 O1 C34 53.8(13) . . . . ?
N4 Sm2 O2 C71 99.7(11) . . . . ?
N5 Sm2 O2 C71 -167.3(11) . . . . ?
N6 Sm2 O2 C71 -36.8(11) . . . . ?
Si4 Sm2 O2 C71 162.2(11) . . . . ?
Si5 Sm2 O2 C71 -10.6(11) . . . . ?
N4 Sm2 O2 C74 -73.7(12) . . . . ?
N5 Sm2 O2 C74 19.3(12) . . . . ?
N6 Sm2 O2 C74 149.8(12) . . . . ?
Si4 Sm2 O2 C74 -11.2(12) . . . . ?
Si5 Sm2 O2 C74 176.0(12) . . . . ?
N2 Sm1 N1 C1 -158.8(8) . . . . ?
N3 Sm1 N1 C1 -10.0(9) . . . . ?
O1 Sm1 N1 C1 100.3(8) . . . . ?
Si3 Sm1 N1 C1 -14.6(11) . . . . ?
N2 Sm1 N1 C13 26.8(6) . . . . ?
N3 Sm1 N1 C13 175.5(5) . . . . ?
O1 Sm1 N1 C13 -74.2(6) . . . . ?
Si3 Sm1 N1 C13 171.0(5) . . . . ?
C13 Si1 N2 C16 -162.9(8) . . . . ?
C15 Si1 N2 C16 71.8(11) . . . . ?
C14 Si1 N2 C16 -49.9(10) . . . . ?
C13 Si1 N2 Sm1 3.7(6) . . . . ?
C15 Si1 N2 Sm1 -121.6(7) . . . . ?
C14 Si1 N2 Sm1 116.7(6) . . . . ?
N1 Sm1 N2 C16 149.2(8) . . . . ?
N3 Sm1 N2 C16 3.1(9) . . . . ?
O1 Sm1 N2 C16 -109.5(8) . . . . ?
Si3 Sm1 N2 C16 -15.3(8) . . . . ?
N1 Sm1 N2 Si1 -16.5(4) . . . . ?
N3 Sm1 N2 Si1 -162.6(3) . . . . ?
O1 Sm1 N2 Si1 84.8(4) . . . . ?
Si3 Sm1 N2 Si1 179.0(3) . . . . ?
C29 Si2 N3 Si3 81.1(7) . . . . ?
C30 Si2 N3 Si3 -40.1(7) . . . . ?
C28 Si2 N3 Si3 -158.7(6) . . . . ?
C29 Si2 N3 Sm1 -97.7(6) . . . . ?
C30 Si2 N3 Sm1 141.1(5) . . . . ?
C28 Si2 N3 Sm1 22.6(6) . . . . ?
C31 Si3 N3 Si2 67.6(7) . . . . ?
C32 Si3 N3 Si2 -53.6(8) . . . . ?
C33 Si3 N3 Si2 -174.5(6) . . . . ?
Sm1 Si3 N3 Si2 -178.9(7) . . . . ?
C31 Si3 N3 Sm1 -113.5(6) . . . . ?
C32 Si3 N3 Sm1 125.2(7) . . . . ?
C33 Si3 N3 Sm1 4.4(6) . . . . ?
N1 Sm1 N3 Si2 3.2(5) . . . . ?
N2 Sm1 N3 Si2 138.4(4) . . . . ?
O1 Sm1 N3 Si2 -108.2(4) . . . . ?
Si3 Sm1 N3 Si2 178.9(7) . . . . ?
N1 Sm1 N3 Si3 -175.7(3) . . . . ?
N2 Sm1 N3 Si3 -40.5(5) . . . . ?
O1 Sm1 N3 Si3 72.9(4) . . . . ?
N5 Sm2 N4 C38 158.7(10) . . . . ?
N6 Sm2 N4 C38 4.8(12) . . . . ?
O2 Sm2 N4 C38 -103.0(10) . . . . ?
Si4 Sm2 N4 C38 168.0(11) . . . . ?
Si5 Sm2 N4 C38 5.0(11) . . . . ?
N5 Sm2 N4 C50 -30.4(5) . . . . ?
N6 Sm2 N4 C50 175.6(5) . . . . ?
O2 Sm2 N4 C50 67.8(5) . . . . ?
Si4 Sm2 N4 C50 -21.1(4) . . . . ?
Si5 Sm2 N4 C50 175.8(5) . . . . ?
C52 Si4 N5 C53 37.6(9) . . . . ?
C51 Si4 N5 C53 -86.5(8) . . . . ?
C50 Si4 N5 C53 158.0(7) . . . . ?
Sm2 Si4 N5 C53 158.9(9) . . . . ?
C52 Si4 N5 Sm2 -121.3(4) . . . . ?
C51 Si4 N5 Sm2 114.6(4) . . . . ?
C50 Si4 N5 Sm2 -0.9(4) . . . . ?
N4 Sm2 N5 C53 -144.2(6) . . . . ?
N6 Sm2 N5 C53 12.0(8) . . . . ?
O2 Sm2 N5 C53 116.4(7) . . . . ?
Si4 Sm2 N5 C53 -160.5(8) . . . . ?
Si5 Sm2 N5 C53 -17.1(8) . . . . ?
N4 Sm2 N5 Si4 16.3(3) . . . . ?
N6 Sm2 N5 Si4 172.4(3) . . . . ?
O2 Sm2 N5 Si4 -83.1(3) . . . . ?
Si5 Sm2 N5 Si4 143.4(2) . . . . ?
C69 Si6 N6 Si5 -52.6(9) . . . . ?
C70 Si6 N6 Si5 -172.3(7) . . . . ?
C68 Si6 N6 Si5 69.0(8) . . . . ?
C69 Si6 N6 Sm2 125.3(7) . . . . ?
C70 Si6 N6 Sm2 5.5(7) . . . . ?
C68 Si6 N6 Sm2 -113.2(8) . . . . ?
C65 Si5 N6 Si6 -172.3(6) . . . . ?
C67 Si5 N6 Si6 68.1(9) . . . . ?
C66 Si5 N6 Si6 -56.0(9) . . . . ?
Sm2 Si5 N6 Si6 177.9(8) . . . . ?
C65 Si5 N6 Sm2 9.8(6) . . . . ?
C67 Si5 N6 Sm2 -109.8(7) . . . . ?
C66 Si5 N6 Sm2 126.1(8) . . . . ?
N4 Sm2 N6 Si6 -177.7(4) . . . . ?
N5 Sm2 N6 Si6 36.6(6) . . . . ?
O2 Sm2 N6 Si6 -68.7(5) . . . . ?
Si4 Sm2 N6 Si6 47.3(8) . . . . ?
Si5 Sm2 N6 Si6 -178.0(8) . . . . ?
N4 Sm2 N6 Si5 0.4(6) . . . . ?
N5 Sm2 N6 Si5 -145.4(3) . . . . ?
O2 Sm2 N6 Si5 109.4(4) . . . . ?
Si4 Sm2 N6 Si5 -134.7(4) . . . . ?
C13 N1 C1 C2 -96.1(9) . . . . ?
Sm1 N1 C1 C2 89.8(10) . . . . ?
C13 N1 C1 C6 86.6(10) . . . . ?
Sm1 N1 C1 C6 -87.5(10) . . . . ?
C6 C1 C2 C3 2.2(13) . . . . ?
N1 C1 C2 C3 -175.0(8) . . . . ?
C6 C1 C2 C10 -175.5(9) . . . . ?
N1 C1 C2 C10 7.3(13) . . . . ?
C1 C2 C3 C4 -1.9(16) . . . . ?
C10 C2 C3 C4 175.8(11) . . . . ?
C2 C3 C4 C5 -0.1(18) . . . . ?
C3 C4 C5 C6 1.8(18) . . . . ?
C4 C5 C6 C1 -1.4(15) . . . . ?
C4 C5 C6 C7 -178.9(11) . . . . ?
C2 C1 C6 C5 -0.6(13) . . . . ?
N1 C1 C6 C5 176.6(8) . . . . ?
C2 C1 C6 C7 176.8(9) . . . . ?
N1 C1 C6 C7 -6.0(14) . . . . ?
C5 C6 C7 C8 -52.3(16) . . . . ?
C1 C6 C7 C8 130.3(13) . . . . ?
C5 C6 C7 C9 71.2(14) . . . . ?
C1 C6 C7 C9 -106.1(12) . . . . ?
C3 C2 C10 C11 -61.8(14) . . . . ?
C1 C2 C10 C11 115.9(12) . . . . ?
C3 C2 C10 C12 61.6(14) . . . . ?
C1 C2 C10 C12 -120.7(11) . . . . ?
C1 N1 C13 Si1 151.3(7) . . . . ?
Sm1 N1 C13 Si1 -32.6(9) . . . . ?
N2 Si1 C13 N1 20.3(10) . . . . ?
C15 Si1 C13 N1 153.9(10) . . . . ?
C14 Si1 C13 N1 -97.4(10) . . . . ?
Si1 N2 C16 C17 -87.2(10) . . . . ?
Sm1 N2 C16 C17 109.2(8) . . . . ?
Si1 N2 C16 C21 96.2(9) . . . . ?
Sm1 N2 C16 C21 -67.4(11) . . . . ?
N2 C16 C17 C18 -176.4(9) . . . . ?
C21 C16 C17 C18 0.3(13) . . . . ?
N2 C16 C17 C25 1.0(13) . . . . ?
C21 C16 C17 C25 177.6(8) . . . . ?
C16 C17 C18 C19 0.2(17) . . . . ?
C25 C17 C18 C19 -177.2(11) . . . . ?
C17 C18 C19 C20 -1.3(19) . . . . ?
C18 C19 C20 C21 2(2) . . . . ?
C19 C20 C21 C16 -1.5(18) . . . . ?
C19 C20 C21 C22 179.1(12) . . . . ?
C17 C16 C21 C20 0.3(14) . . . . ?
N2 C16 C21 C20 177.0(9) . . . . ?
C17 C16 C21 C22 179.7(9) . . . . ?
N2 C16 C21 C22 -3.6(13) . . . . ?
C20 C21 C22 C24 -72.7(13) . . . . ?
C16 C21 C22 C24 107.9(12) . . . . ?
C20 C21 C22 C23 50.4(17) . . . . ?
C16 C21 C22 C23 -128.9(12) . . . . ?
C18 C17 C25 C26 -64.5(12) . . . . ?
C16 C17 C25 C26 118.1(10) . . . . ?
C18 C17 C25 C27 57.4(12) . . . . ?
C16 C17 C25 C27 -120.0(11) . . . . ?
C37 O1 C34 C35 -16(2) . . . . ?
Sm1 O1 C34 C35 159.9(12) . . . . ?
O1 C34 C35 C36 23(3) . . . . ?
C34 C35 C36 C37 -22(3) . . . . ?
C35 C36 C37 O1 12(3) . . . . ?
C34 O1 C37 C36 3(3) . . . . ?
Sm1 O1 C37 C36 -172.5(14) . . . . ?
C50 N4 C38 C43 -91.2(10) . . . . ?
Sm2 N4 C38 C43 79.3(13) . . . . ?
C50 N4 C38 C39 89.6(10) . . . . ?
Sm2 N4 C38 C39 -99.9(11) . . . . ?
C43 C38 C39 C40 -1.2(15) . . . . ?
N4 C38 C39 C40 178.0(9) . . . . ?
C43 C38 C39 C47 -179.4(10) . . . . ?
N4 C38 C39 C47 -0.2(14) . . . . ?
C38 C39 C40 C41 0.3(19) . . . . ?
C47 C39 C40 C41 178.6(12) . . . . ?
C39 C40 C41 C42 2(2) . . . . ?
C40 C41 C42 C43 -3(2) . . . . ?
C41 C42 C43 C38 2.4(19) . . . . ?
C41 C42 C43 C44 179.4(13) . . . . ?
C39 C38 C43 C42 -0.2(15) . . . . ?
N4 C38 C43 C42 -179.3(9) . . . . ?
C39 C38 C43 C44 -177.2(10) . . . . ?
N4 C38 C43 C44 3.6(14) . . . . ?
C42 C43 C44 C46 -66.6(15) . . . . ?
C38 C43 C44 C46 110.3(12) . . . . ?
C42 C43 C44 C45 56.1(16) . . . . ?
C38 C43 C44 C45 -126.9(12) . . . . ?
C40 C39 C47 C49 -70.7(15) . . . . ?
C38 C39 C47 C49 107.6(12) . . . . ?
C40 C39 C47 C48 55.6(15) . . . . ?
C38 C39 C47 C48 -126.1(11) . . . . ?
C38 N4 C50 Si4 -147.4(6) . . . . ?
Sm2 N4 C50 Si4 38.2(7) . . . . ?
N5 Si4 C50 N4 -26.5(7) . . . . ?
C52 Si4 C50 N4 94.9(7) . . . . ?
C51 Si4 C50 N4 -152.1(7) . . . . ?
Sm2 Si4 C50 N4 -27.2(5) . . . . ?
Si4 N5 C53 C54 -100.5(9) . . . . ?
Sm2 N5 C53 C54 55.7(10) . . . . ?
Si4 N5 C53 C58 86.2(10) . . . . ?
Sm2 N5 C53 C58 -117.6(7) . . . . ?
N5 C53 C54 C55 -171.3(9) . . . . ?
C58 C53 C54 C55 2.3(14) . . . . ?
N5 C53 C54 C62 10.2(13) . . . . ?
C58 C53 C54 C62 -176.2(8) . . . . ?
C53 C54 C55 C56 -3.2(18) . . . . ?
C62 C54 C55 C56 175.4(12) . . . . ?
C54 C55 C56 C57 2(2) . . . . ?
C55 C56 C57 C58 1(2) . . . . ?
C56 C57 C58 C53 -1.5(17) . . . . ?
C56 C57 C58 C59 -178.0(11) . . . . ?
N5 C53 C58 C57 173.7(9) . . . . ?
C54 C53 C58 C57 0.1(13) . . . . ?
N5 C53 C58 C59 -9.9(13) . . . . ?
C54 C53 C58 C59 176.5(9) . . . . ?
C57 C58 C59 C60 67.6(13) . . . . ?
C53 C58 C59 C60 -108.9(12) . . . . ?
C57 C58 C59 C61 -57.2(14) . . . . ?
C53 C58 C59 C61 126.3(11) . . . . ?
C55 C54 C62 C63 58.3(12) . . . . ?
C53 C54 C62 C63 -123.1(10) . . . . ?
C55 C54 C62 C64 -64.4(13) . . . . ?
C53 C54 C62 C64 114.2(10) . . . . ?
C74 O2 C71 C72 6(2) . . . . ?
Sm2 O2 C71 C72 -167.9(13) . . . . ?
O2 C71 C72 C73 -30(3) . . . . ?
C71 C72 C73 C74 39(3) . . . . ?
C71 O2 C74 C73 16.7(19) . . . . ?
Sm2 O2 C74 C73 -169.1(10) . . . . ?
C72 C73 C74 O2 -31(2) . . . . ?
